data_2001214
loop_
_publ_author_name
'Adatia, T.'

_publ_section_title
;
 Structure of the heteronuclear cluster
 [Au~2~Ru~4~(\m~3~-H)(\m-H)(\m-Ph~2~PC=CHPPh~2~)(CO)~12~]
;
_journal_issue 11
_journal_name_full 'Acta Crystallographica Section C'
_journal_page_first 1926
_journal_page_last 1929
_journal_paper_doi 10.1107/S0108270193006432
_journal_volume 49
_journal_year 1993
_chemical_formula_moiety 'C38 H24 Au2 O12 P2 Ru4'
_chemical_formula_sum 'C38 H24 Au2 O12 P2 Ru4'
_chemical_formula_weight 1532.8
_symmetry_cell_setting monoclinic
_symmetry_space_group_name_Hall '-I 2yc'
_symmetry_space_group_name_H-M 'I 1 2/c 1'
_atom_type_scat_source ' inlaid except for Au and Ru (Cromer & Mann, 1968)'
_cell_angle_alpha 90
_cell_angle_beta 97.828(2)
_cell_angle_gamma 90
_cell_formula_units_Z 8
_cell_length_a 33.673(4)
_cell_length_b 12.275(2)
_cell_length_c 23.057(3)
_cell_measurement_reflns_used 25
_cell_measurement_temperature 298
_cell_measurement_theta_max 'approx 10'
_cell_volume 9441(2)
_diffrn_measurement_device 'Philips PW1100'
_diffrn_measurement_method \w-2\q
_diffrn_radiation_type MoK\a
_diffrn_radiation_wavelength 0.71069
_diffrn_reflns_av_R_equivalents 0.016
_diffrn_reflns_limit_h_max 41
_diffrn_reflns_limit_h_min -41
_diffrn_reflns_limit_k_max 15
_diffrn_reflns_limit_k_min 0
_diffrn_reflns_limit_l_max 28
_diffrn_reflns_limit_l_min 0
_diffrn_reflns_number 5965
_diffrn_reflns_theta_max 30
_diffrn_standards_decay_% <5
_diffrn_standards_interval_time 360
_diffrn_standards_number 3
_exptl_absorpt_coefficient_mu 7.23
_exptl_absorpt_correction_type none
_exptl_crystal_colour Red
_exptl_crystal_density_diffrn 2.16
_exptl_crystal_description Prism
_exptl_crystal_F_000 5696
_exptl_crystal_size_max 0.25
_exptl_crystal_size_mid 0.22
_exptl_crystal_size_min 0.15
_refine_diff_density_max 0.38
_refine_diff_density_min -0.51
_refine_ls_goodness_of_fit_obs 1.723
_refine_ls_hydrogen_treatment 'See text'
_refine_ls_number_parameters 234
_refine_ls_number_reflns 3377
_refine_ls_R_factor_obs 0.0603
_refine_ls_shift/esd_max 0.02
_refine_ls_structure_factor_coef F
_refine_ls_weighting_details 'w = 1/\s^2^(F~o~)'
_refine_ls_weighting_scheme calc
_refine_ls_wR_factor_obs 0.0605
_reflns_number_observed 3396
_reflns_number_total 5560
_reflns_observed_criterion I>3\s(I)
_cod_data_source_file al0555.cif
_cod_data_source_block al0555_structure_1_of_1
_cod_depositor_comments
;
The following automatic conversions were performed:

'_refine_ls_weighting_scheme' value 'w = 1/\s^2^(F~o~)' was changed
to 'calc'. New tag '_refine_ls_weighting_details' was created. The
value of the new tag was set to 'w = 1/\s^2^(F~o~)'.

Automatic conversion script
Id: cif_fix_values 3143 2015-03-26 13:38:13Z robertas 
;
_cod_original_cell_volume 9441.5
_cod_database_code 2001214

loop_
_atom_site_label
_atom_site_fract_x
_atom_site_fract_y
_atom_site_fract_z
_atom_site_U_iso_or_equiv
Au(1) -.15949(4) .25084(11) -.14608(5) 0.0425(8)
Au(2) -.08529(4) .26026(11) -.06934(5) 0.0389(8)
Ru(1) -.08150(10) .0455(2) -.04240(10) 0.043(2)
Ru(2) -.15120(10) -.0559(2) -.01610(10) 0.054(2)
Ru(3) -.15440(10) .1771(2) -.02910(10) 0.042(2)
Ru(4) -.15370(10) .0296(2) -.13360(10) 0.044(2)
P(1) -.1673(3) .4216(7) -.1879(4) 0.044(5)
P(2) -.0650(2) .4081(7) -.1200(4) 0.038(5)
C(11) -.0641(10) -.097(3) -.0428(14) 0.051(9)
O(11) -.0520(8) -.186(2) -.0410(10) 0.083(8)
C(12) -.0349(12) .101(3) -.0677(17) 0.071(11)
O(12) -.0046(8) .116(2) -.0873(11) 0.079(8)
C(13) -.0574(12) .073(3) .033(2) 0.087(13)
O(13) -.0462(9) .088(3) .0814(14) 0.103(10)
C(21) -.1411(11) -.203(3) -.0315(17) 0.070(12)
O(21) -.1371(9) -.2959(3) -.0348(13) 0.107(10)
C(22) -.1310(11) -.067(3) .0630(17) 0.067(11)
O(22) -.1172(9) -0.072(2) .1115(14) 0.105(10)
C(23) -.2062(14) -.081(3) -.0115(19) 0.090(14)
O(23) -.2386(12) -.082(3) -.0026(17) 0.095(14)
C(31) -.2083(12) .175(3) -.0240(15) 0.062(10)
O(31) -.2430(10) .1814(3) -.0272(14) 0.082(11)
C(32) -.1410(12) .171(3) .052(2) 0.082(13)
O(32) -.1322(8) .182(2) .1025(14) 0.101(9)
C(33) -.1515(11) .333(3) -.0339(16) 0.067(11)
O(33) -.1598(7) .422(2) -.0260(11) 0.073(8)
C(41) -.2058(13) .032(3) -.1545(18) 0.085(13)
O(41) -.2414(10) .035(3) -.1713(14) 0.090(11)
C(42) -.1504(11) -.116(3) -.1480(17) 0.071(12)
O(42) -.1494(9) -.2074(3) -.1668(14) 0.098(11)
C(43) -.1418(11) .0743(3) -.2073(16) 0.062(10)
O(43) -.1320(8) .088(2) -.2537(13) 0.095(9)
C(1) -.1364(8) .528(2) -.1471(12) 0.038(8)
C(2) -.0982(8) .523(2) -.1240(12) 0.034(7)
C(111) -.2186(5) .478(2) -.1851(10) 0.040(8)
C(112) -.2287(5) .586(2) -.1985(10) 0.099(15)
C(113) -.2671(5) .614(2) -.1934(10) 0.109(16)
C(114) -.2954(5) .554(2) -.1747(10) 0.080(12)
C(115) -.2854(5) .446(2) -.1613(10) 0.088(16)
C(116) -.2470(5) .408(2) -.1664(10) 0.078(12)
C(121) -.1602(6) .435(2) -.2652(8) 0.043(8)
C(122) -.1679(6) .345(2) -.3020(8) 0.059(10)
C(123) -.1674(6) .356(2) -.3611(8) 0.102(15)
C(124) -.1593(6) .458(2) -.3854(8) 0.082(16)
C(125) -.1516(6) .547(2) -.3485(8) 0.082(16)
C(126) -.1521(6) .536(2) -.2884(8) 0.089(13)
C(211) -.0154(5) .4680(15) -.0910(8) 0.044(8)
C(212) -.0071(5) .5757(15) -.1045(8) 0.048(9)
C(213) .0307(5) .6197(15) -.0859(8) 0.055(10)
C(214) .0602(5) .5561(15) -.0538(8) 0.065(11)
C(215) .0519(5) .4484(15) -.0402(8) 0.061(10)
C(216) .0141(5) .4043(15) -.0589(8) 0.048(9)
C(221) -.0602(6) .3714(18) -.1944(8) 0.044(9)
C(222) -.0598(6) .2621(18) -.2110(8) 0.073(11)
C(223) -.0561(6) .2345(18) -.2687(8) 0.071(11)
C(224) -.0528(6) .3161(18) -.3099(8) 0.096(14)
C(225) -.0533(6) .4254(18) -.2933(8) 0.068(11)
C(226) -.0570(6) .4530(18) -.2356(8) 0.073(11)
H(1a) -.1515 .6040 -.1413 ?
H(2a) -.0855 .5970 -.1049 ?
H(112) -.2068 .6387 -.2130 ?
H(113) -.2751 .7052 -.2044 ?
H(114) -.3252 .5804 -.1713 ?
H(115) -.3069 .3889 -.1467 ?
H(116) -.2386 .3224 -.1553 ?
H(122) -.1742 .2662 -.2840 ?
H(123) -.1736 .2867 -.3907 ?
H(124) -.1593 .4665 -.4318 ?
H(125) -.1455 .6257 -.3663 ?
H(126) -.1461 .6052 -.2597 ?
H(212) -.0297 .6250 -.1299 ?
H(213) .0373 .7028 -.0966 ?
H(214) .0895 .5899 -.0391 ?
H(215) .0746 .3991 -.0149 ?
H(216) .0075 .3212 -.0482 ?
H(222) -.0626 .1988 -.1790 ?
H(223) -.0559 .1496 -.2813 ?
H(224) -.0499 .2943 -.3543 ?
H(225) -.0507 .4882 -.3251 ?
H(226) -.0573 .5374 -.2228 ?
H(14) -.0885 .0621 -.1375 ?
H(234) -.1790 .0815 -.0351 ?

loop_
_geom_angle_atom_site_label_1
_geom_angle_atom_site_label_2
_geom_angle_atom_site_label_3
_geom_angle
Ru(3) Au(1) Au(2) 59.20(10)
Ru(4) Au(1) Ru(3) 65.70(10)
Ru(3) Au(2) Au(1) 59.80(10)
Ru(2) Ru(1) Au(2) 118.00(10)
Ru(3) Ru(1) Ru(2) 59.50(10)
Ru(4) Ru(1) Ru(2) 59.90(10)
Ru(3) Ru(2) Ru(1) 63.50(10)
Ru(4) Ru(2) Ru(3) 63.00(10)
Ru(1) Ru(3) Au(1) 91.10(10)
Ru(2) Ru(3) Au(1) 114.50(10)
Ru(2) Ru(3) Ru(1) 56.90(10)
Ru(4) Ru(3) Au(2) 81.80(10)
Ru(4) Ru(3) Ru(2) 58.80(10)
Ru(2) Ru(4) Au(1) 116.80(10)
Ru(3) Ru(4) Au(1) 58.60(10)
Ru(3) Ru(4) Ru(2) 58.20(10)
Ru(4) Au(1) Au(2) 86.00(10)
Ru(1) Au(2) Au(1) 96.40(10)
Ru(3) Au(2) Ru(1) 65.50(10)
Ru(3) Ru(1) Au(2) 58.90(10)
Ru(4) Ru(1) Au(2) 83.90(10)
Ru(4) Ru(1) Ru(3) 60.60(10)
Ru(4) Ru(2) Ru(1) 63.50(10)
Au(2) Ru(3) Au(1) 61.00(10)
Ru(1) Ru(3) Au(2) 55.50(10)
Ru(2) Ru(3) Au(2) 112.00(10)
Ru(4) Ru(3) Au(1) 55.70(10)
Ru(4) Ru(3) Ru(1) 59.80(10)
Ru(1) Ru(4) Au(1) 92.80(10)
Ru(2) Ru(4) Ru(1) 56.60(10)
Ru(3) Ru(4) Ru(1) 59.60(10)

loop_
_geom_bond_atom_site_label_1
_geom_bond_atom_site_label_2
_geom_bond_distance
_geom_bond_publ_flag
Au(1) Au(2) 2.861(2) yes
Au(1) Ru(4) 2.735(2) yes
Au(2) Ru(1) 2.707(2) yes
Au(2) P(2) 2.311(8) yes
Ru(1) Ru(3) 2.988(3) yes
Ru(2) Ru(3) 2.877(3) yes
Ru(3) Ru(4) 3.017(3) yes
Au(1) Ru(3) 2.827(2) yes
Au(1) P(1) 2.307(9) yes
Au(2) Ru(3) 2.811(2) yes
Ru(1) Ru(2) 2.796(3) yes
Ru(1) Ru(4) 2.994(3) yes
Ru(2) Ru(4) 2.897(3) yes
Au(1) C(33) 2.75(4) no
Au(2) C(33) 2.63(4) no
Ru(1) C(11) 1.84(3) no
Ru(1) C(13) 1.85(4) no
Ru(2) C(22) 1.86(4) no
Ru(3) C(32) 1.87(4) no
Ru(4) C(41) 1.76(4) no
Ru(4) C(43) 1.88(4) no
P(1) C(111) 1.87(2) no
P(2) C(2) 1.79(3) no
P(2) C(221) 1.80(2) no
C(12) O(12) 1.18(5) no
C(21) O(21) 1.15(5) no
C(23) O(23) 1.14(6) no
C(32) O(32) 1.17(5) no
C(41) O(41) 1.21(5) no
C(43) O(43) 1.17(5) no
C(111) C(112) 1.39(3) no
Au(1) C(43) 2.70(4) no
Au(2) C(12) 2.59(4) no
Ru(1) C(12) 1.88(4) no
Ru(2) C(21) 1.88(4) no
Ru(2) C(23) 1.89(5) no
Ru(3) C(31) 1.84(4) no
Ru(3) C(33) 1.92(4) no
Ru(4) C(42) 1.83(4) no
P(1) C(1) 1.85(3) no
P(1) C(121) 1.84(2) no
P(2) C(211) 1.864(19) no
C(11) O(11) 1.17(4) no
C(13) O(13) 1.14(5) no
C(22) O(22) 1.15(5) no
C(31) O(31) 1.16(5) no
C(33) O(33) 1.14(5) no
C(42) O(42) 1.20(5) no
C(1) C(2) 1.33(4) no
C(112) C(113) 1.36(3) no
C(114) C(115) 1.39(3) no
C(121) C(122) 1.39(3) no
C(122) C(123) 1.37(3) no
C(124) C(125) 1.39(3) no
C(113) C(114) 1.32(3) no
C(115) C(116) 1.39(3) no
C(121) C(126) 1.39(3) no
C(123) C(124) 1.40(3) no
C(125) C(126) 1.39(3) no
C(212) C(213) 1.40(3) no
C(212) C(211) 1.39(3) no
C(213) C(214) 1.40(3) no
C(215) C(216) 1.40(3) no
C(214) C(215) 1.39(3) no
C(216) C(211) 1.40(3) no
C(221) C(222) 1.39(3) no
C(222) C(223) 1.39(3) no
C(224) C(225) 1.40(3) no
C(221) C(226) 1.39(3) no
C(223) C(224) 1.40(3) no
C(225) C(226) 1.39(3) no
